data_7040442
loop_
_publ_author_name
'Kou, Fei'
'Yang, Suliang'
'Qian, Hongjuan'
'Zhang, Lihua'
'Beavers, Christine M.'
'Teat, Simon J.'
'Tian, Guoxin'

_publ_section_title
;
 A fluorescence study on the complexation of Sm(iii), Eu(iii) and Tb(iii)
 with tetraalkyldiglycolamides (TRDGA) in aqueous solution, in solid
 state, and in solvent extraction.
;
_journal_issue 46
_journal_name_full 'Dalton transactions (Cambridge, England : 2003)'
_journal_page_first 18484
_journal_page_last 18493
_journal_paper_doi 10.1039/c6dt02930b
_journal_volume 45
_journal_year 2016
_chemical_formula_sum 'C24 H48 Cl3 Eu N6 O21'
_chemical_formula_weight 1014.99
_space_group_crystal_system monoclinic
_space_group_IT_number 15
_space_group_name_Hall '-C 2yc'
_space_group_name_H-M_alt 'C 1 2/c 1'
_symmetry_space_group_name_Hall '-C 2yc'
_symmetry_space_group_name_H-M 'C 1 2/c 1'
_atom_sites_solution_hydrogens geom
_atom_sites_solution_primary 'Intrinsic phasing'
_atom_sites_solution_secondary difmap
_audit_creation_method SHELXL-2014/7
_audit_update_record
;
2015-11-01 deposited with the CCDC.
2016-08-22 downloaded from the CCDC.
;
_cell_angle_alpha 90
_cell_angle_beta 100.191(2)
_cell_angle_gamma 90
_cell_formula_units_Z 4
_cell_length_a 19.490(3)
_cell_length_b 14.339(2)
_cell_length_c 14.811(2)
_cell_measurement_reflns_used 9097
_cell_measurement_temperature 270(2)
_cell_measurement_theta_max 34.10
_cell_measurement_theta_min 2.59
_cell_volume 4073.9(10)
_computing_cell_refinement 'Bruker SAINT v8.34a'
_computing_data_collection 'Bruker APEX 2'
_computing_data_reduction 'Bruker SAINT v8.34a'
_computing_molecular_graphics 'Bruker SHELXTL'
_computing_publication_material 'Bruker SHELXTL & local programs'
_computing_structure_refinement 'SHELXL-2014/7 (Sheldrick, 2014)'
_computing_structure_solution 'Bruker SHELXTL 2014/4'
_diffrn_ambient_temperature 270(2)
_diffrn_detector_area_resol_mean 10.42
_diffrn_measured_fraction_theta_full 0.999
_diffrn_measured_fraction_theta_max 0.999
_diffrn_measurement_device_type 'Bruker D8 with PHOTON 100 detector'
_diffrn_measurement_method '\w/\q shutterless scans'
_diffrn_radiation_type synchrotron
_diffrn_radiation_wavelength 0.7749
_diffrn_reflns_av_R_equivalents 0.0402
_diffrn_reflns_av_unetI/netI 0.0368
_diffrn_reflns_Laue_measured_fraction_full 0.999
_diffrn_reflns_Laue_measured_fraction_max 0.999
_diffrn_reflns_limit_h_max 28
_diffrn_reflns_limit_h_min -28
_diffrn_reflns_limit_k_max 20
_diffrn_reflns_limit_k_min -20
_diffrn_reflns_limit_l_max 21
_diffrn_reflns_limit_l_min -21
_diffrn_reflns_number 22853
_diffrn_reflns_point_group_measured_fraction_full 0.999
_diffrn_reflns_point_group_measured_fraction_max 0.999
_diffrn_reflns_theta_full 27.706
_diffrn_reflns_theta_max 34.203
_diffrn_reflns_theta_min 1.933
_diffrn_source 'Advanced Light Source station 11.3.1'
_exptl_absorpt_coefficient_mu 2.271
_exptl_absorpt_correction_T_max 0.742
_exptl_absorpt_correction_T_min 0.684
_exptl_absorpt_correction_type multi-scan
_exptl_absorpt_process_details 'SADABS 2014/4 Bruker AXS Madison WI USA'
_exptl_crystal_colour colourless
_exptl_crystal_density_diffrn 1.655
_exptl_crystal_description block
_exptl_crystal_F_000 2064
_exptl_crystal_size_max 0.200
_exptl_crystal_size_mid 0.150
_exptl_crystal_size_min 0.140
_refine_diff_density_max 0.702
_refine_diff_density_min -0.708
_refine_diff_density_rms 0.086
_refine_ls_extinction_method none
_refine_ls_goodness_of_fit_ref 1.016
_refine_ls_hydrogen_treatment constr
_refine_ls_matrix_type full
_refine_ls_number_parameters 306
_refine_ls_number_reflns 6521
_refine_ls_number_restraints 133
_refine_ls_restrained_S_all 1.077
_refine_ls_R_factor_all 0.0457
_refine_ls_R_factor_gt 0.0356
_refine_ls_shift/su_max 0.005
_refine_ls_shift/su_mean 0.000
_refine_ls_structure_factor_coef Fsqd
_refine_ls_weighting_details 'w=1/[\s^2^(Fo^2^)+(0.0538P)^2^+2.0469P] where P=(Fo^2^+2Fc^2^)/3'
_refine_ls_weighting_scheme calc
_refine_ls_wR_factor_gt 0.0891
_refine_ls_wR_factor_ref 0.0954
_reflns_Friedel_coverage 0.000
_reflns_number_gt 5518
_reflns_number_total 6521
_reflns_threshold_expression 'I > 2\s(I)'
_cod_data_source_file c6dt02930b2.cif
_cod_data_source_block eutmoga_270k
_cod_depositor_comments 'Adding full bibliography for 7040441--7040443.cif.'
_cod_original_cell_volume 4073.8(10)
_cod_database_code 7040442
_shelx_shelxl_version_number 2014/7
_shelx_space_group_comment
;
The symmetry employed for this shelxl refinement is uniquely defined
by the following loop, which should always be used as a source of
symmetry information in preference to the above space-group names.
They are only intended as comments.
;
_shelx_estimated_absorpt_t_min 0.659
_shelx_estimated_absorpt_t_max 0.742

loop_
_space_group_symop_operation_xyz
'x, y, z'
'-x, y, -z+1/2'
'x+1/2, y+1/2, z'
'-x+1/2, y+1/2, -z+1/2'
'-x, -y, -z'
'x, -y, z-1/2'
'-x+1/2, -y+1/2, -z'
'x+1/2, -y+1/2, z-1/2'

loop_
_atom_site_label
_atom_site_type_symbol
_atom_site_fract_x
_atom_site_fract_y
_atom_site_fract_z
_atom_site_U_iso_or_equiv
_atom_site_adp_type
_atom_site_occupancy
_atom_site_site_symmetry_order
_atom_site_calc_flag
_atom_site_refinement_flags_posn
_atom_site_refinement_flags_adp
_atom_site_refinement_flags_occupancy
_atom_site_disorder_assembly
_atom_site_disorder_group
Eu1 Eu 0.5000 0.69012(2) 0.2500 0.03582(6) Uani 1 2 d S T P . .
O1 O 0.50285(11) 0.55955(15) 0.15133(17) 0.0514(5) Uani 1 1 d . . . . .
C1 C 0.45439(15) 0.5043(2) 0.1233(2) 0.0441(6) Uani 1 1 d . . . . .
C2 C 0.38127(15) 0.5290(2) 0.1361(2) 0.0489(7) Uani 1 1 d . . . . .
H2A H 0.3522 0.5426 0.0774 0.059 Uiso 1 1 calc R U . . .
H2B H 0.3606 0.4776 0.1644 0.059 Uiso 1 1 calc R U . . .
O2 O 0.38702(9) 0.60814(14) 0.19323(15) 0.0462(5) Uani 1 1 d . . . . .
C3 C 0.32217(14) 0.6397(2) 0.2123(2) 0.0511(7) Uani 1 1 d . . . . .
H3A H 0.2959 0.5880 0.2313 0.061 Uiso 1 1 calc R U . . .
H3B H 0.2948 0.6681 0.1582 0.061 Uiso 1 1 calc R U . . .
C4 C 0.33890(14) 0.7105(2) 0.2889(2) 0.0434(6) Uani 1 1 d . . . . .
O3 O 0.40041(10) 0.73673(15) 0.31331(15) 0.0464(4) Uani 1 1 d . . . . .
N1 N 0.46484(14) 0.42484(17) 0.08333(19) 0.0494(6) Uani 1 1 d . . . . .
C5 C 0.53638(19) 0.3948(2) 0.0800(3) 0.0615(9) Uani 1 1 d . . . . .
H5A H 0.5665 0.4482 0.0855 0.092 Uiso 1 1 calc R U . . .
H5B H 0.5374 0.3640 0.0228 0.092 Uiso 1 1 calc R U . . .
H5C H 0.5520 0.3526 0.1297 0.092 Uiso 1 1 calc R U . . .
C6 C 0.4090(2) 0.3609(3) 0.0448(3) 0.0687(10) Uani 1 1 d . . . . .
H6A H 0.4172 0.3011 0.0737 0.103 Uiso 1 1 calc R U . . .
H6B H 0.4080 0.3545 -0.0200 0.103 Uiso 1 1 calc R U . . .
H6C H 0.3652 0.3851 0.0552 0.103 Uiso 1 1 calc R U . . .
N2 N 0.28714(13) 0.7432(2) 0.3268(2) 0.0533(6) Uani 1 1 d . . . . .
C7 C 0.3019(2) 0.8169(3) 0.3950(3) 0.0676(10) Uani 1 1 d . . . . .
H7A H 0.3507 0.8311 0.4053 0.101 Uiso 1 1 calc R U . . .
H7B H 0.2889 0.7965 0.4514 0.101 Uiso 1 1 calc R U . . .
H7C H 0.2757 0.8716 0.3733 0.101 Uiso 1 1 calc R U . . .
C8 C 0.21449(19) 0.7140(3) 0.2996(4) 0.0760(12) Uani 1 1 d . . . . .
H8A H 0.1893 0.7606 0.2607 0.114 Uiso 1 1 calc R U . . .
H8B H 0.1938 0.7062 0.3533 0.114 Uiso 1 1 calc R U . . .
H8C H 0.2127 0.6559 0.2670 0.114 Uiso 1 1 calc R U . . .
O4 O 0.55595(12) 0.76647(17) 0.38618(15) 0.0529(5) Uani 1 1 d . . . . .
C9 C 0.56134(16) 0.8523(3) 0.4001(2) 0.0519(7) Uani 1 1 d . . . . .
C10 C 0.5297(2) 0.9181(2) 0.3261(3) 0.0590(8) Uani 1 1 d . . . . .
H10A H 0.4941 0.9558 0.3467 0.071 Uiso 1 1 calc R U . . .
H10B H 0.5650 0.9592 0.3097 0.071 Uiso 1 1 calc R U . . .
O5 O 0.5000 0.86356(19) 0.2500 0.0460(6) Uani 1 2 d S T P . .
N3 N 0.59571(17) 0.8870(3) 0.4779(2) 0.0726(10) Uani 1 1 d . . . . .
C11 C 0.6346(3) 0.8246(4) 0.5468(3) 0.0953(18) Uani 1 1 d . . . . .
H11A H 0.6354 0.7630 0.5216 0.143 Uiso 1 1 calc R U . . .
H11B H 0.6125 0.8227 0.5997 0.143 Uiso 1 1 calc R U . . .
H11C H 0.6815 0.8470 0.5643 0.143 Uiso 1 1 calc R U . . .
C12 C 0.6032(3) 0.9872(4) 0.4940(4) 0.108(2) Uani 1 1 d . . . . .
H12A H 0.6436 1.0093 0.4718 0.162 Uiso 1 1 calc R U . . .
H12B H 0.6084 0.9995 0.5586 0.162 Uiso 1 1 calc R U . . .
H12C H 0.5625 1.0187 0.4623 0.162 Uiso 1 1 calc R U . . .
Cl1 Cl 0.24594(5) 0.93127(8) 0.14120(9) 0.0788(3) Uani 1 1 d . . . . .
O11 O 0.1960(2) 0.9251(4) 0.1982(4) 0.1391(18) Uani 1 1 d . . . . .
O12 O 0.3076(3) 0.9543(6) 0.1937(5) 0.201(3) Uani 1 1 d . . . . .
O13 O 0.2526(6) 0.8496(4) 0.1025(6) 0.273(6) Uani 1 1 d . . . . .
O14 O 0.2309(3) 0.9996(4) 0.0771(4) 0.170(2) Uani 1 1 d . . . . .
Cl2 Cl 0.5000 0.17567(11) 0.2500 0.0991(7) Uani 1 2 d DS TU P . .
O21 O 0.5293(10) 0.2674(6) 0.2572(18) 0.094(7) Uani 0.25 1 d D U P A 1
O22 O 0.5550(6) 0.1172(8) 0.2286(11) 0.061(3) Uani 0.25 1 d D U P A 1
O23 O 0.4406(10) 0.1683(15) 0.1812(17) 0.203(15) Uani 0.25 1 d D U P A 1
O24 O 0.4873(15) 0.1454(16) 0.3369(12) 0.27(3) Uani 0.25 1 d D . P B 1
O21' O 0.5000 0.2740(5) 0.2500 0.139(9) Uani 0.5 2 d DS TU P A 2
O22' O 0.5674(4) 0.1370(10) 0.2641(13) 0.088(5) Uani 0.25 1 d D U P A 2
O23' O 0.4723(10) 0.1482(9) 0.1549(7) 0.101(5) Uani 0.25 1 d D U P C 2
O24' O 0.4564(11) 0.1354(13) 0.3053(14) 0.134(9) Uani 0.25 1 d D U P A 2

loop_
_atom_site_aniso_label
_atom_site_aniso_U_11
_atom_site_aniso_U_22
_atom_site_aniso_U_33
_atom_site_aniso_U_23
_atom_site_aniso_U_13
_atom_site_aniso_U_12
Eu1 0.02515(8) 0.03445(9) 0.04461(11) 0.000 -0.00275(6) 0.000
O1 0.0345(9) 0.0469(11) 0.0734(14) -0.0172(10) 0.0108(9) -0.0021(8)
C1 0.0423(13) 0.0415(14) 0.0489(15) -0.0080(11) 0.0097(11) -0.0014(11)
C2 0.0370(13) 0.0545(17) 0.0549(16) -0.0198(13) 0.0075(12) -0.0088(11)
O2 0.0262(8) 0.0490(11) 0.0621(12) -0.0208(9) 0.0041(8) -0.0018(7)
C3 0.0267(11) 0.0595(18) 0.0663(19) -0.0180(14) 0.0056(11) -0.0016(11)
C4 0.0329(12) 0.0453(14) 0.0515(15) -0.0048(11) 0.0065(11) 0.0041(10)
O3 0.0310(9) 0.0497(11) 0.0564(12) -0.0121(9) 0.0019(8) 0.0029(8)
N1 0.0531(14) 0.0398(12) 0.0577(15) -0.0094(10) 0.0161(12) -0.0036(10)
C5 0.065(2) 0.0465(16) 0.078(2) -0.0046(15) 0.0260(18) 0.0114(15)
C6 0.076(2) 0.0513(19) 0.081(3) -0.0231(18) 0.018(2) -0.0146(17)
N2 0.0366(12) 0.0602(16) 0.0641(16) -0.0125(13) 0.0113(11) 0.0065(11)
C7 0.059(2) 0.075(3) 0.070(2) -0.0201(18) 0.0149(18) 0.0149(17)
C8 0.0358(16) 0.091(3) 0.105(3) -0.027(2) 0.0220(19) 0.0011(17)
O4 0.0503(12) 0.0577(13) 0.0446(11) 0.0026(9) -0.0083(9) -0.0153(10)
C9 0.0430(15) 0.0645(19) 0.0487(16) -0.0150(14) 0.0098(12) -0.0207(14)
C10 0.0591(19) 0.0472(17) 0.067(2) -0.0141(15) 0.0022(16) -0.0068(14)
O5 0.0508(16) 0.0333(13) 0.0512(16) 0.000 0.0020(12) 0.000
N3 0.0623(18) 0.101(3) 0.0541(17) -0.0256(17) 0.0080(14) -0.0352(18)
C11 0.083(3) 0.150(5) 0.0444(19) -0.001(2) -0.0125(19) -0.051(3)
C12 0.106(4) 0.113(4) 0.106(4) -0.069(3) 0.023(3) -0.040(3)
Cl1 0.0511(5) 0.0747(6) 0.1099(9) -0.0095(6) 0.0125(5) 0.0041(4)
O11 0.081(3) 0.195(5) 0.152(4) -0.012(4) 0.051(3) 0.033(3)
O12 0.087(3) 0.295(9) 0.199(6) 0.111(6) -0.039(3) -0.059(4)
O13 0.461(14) 0.108(4) 0.333(10) -0.085(6) 0.300(11) -0.063(6)
O14 0.167(5) 0.171(5) 0.147(4) 0.042(4) -0.040(4) 0.027(4)
Cl2 0.0969(13) 0.0492(8) 0.164(2) 0.000 0.0585(15) 0.000
O21 0.133(12) 0.035(6) 0.120(18) 0.007(6) 0.033(11) -0.017(5)
O22 0.053(6) 0.062(6) 0.064(8) 0.006(6) 0.000(6) -0.018(5)
O23 0.089(11) 0.115(16) 0.37(4) 0.015(18) -0.063(16) -0.014(10)
O24 0.42(6) 0.101(19) 0.40(6) 0.08(3) 0.38(6) 0.07(3)
O21' 0.23(2) 0.076(9) 0.118(18) 0.000 0.052(17) 0.000
O22' 0.069(7) 0.107(11) 0.081(11) -0.014(8) -0.001(6) -0.037(7)
O23' 0.102(13) 0.041(7) 0.162(15) -0.023(8) 0.025(10) 0.001(8)
O24' 0.119(13) 0.119(16) 0.171(18) -0.002(12) 0.049(13) -0.013(11)

loop_
_atom_type_symbol
_atom_type_description
_atom_type_scat_dispersion_real
_atom_type_scat_dispersion_imag
_atom_type_scat_source
C C 0.0040 0.0020 'XDISP Program in WinGX L.Kissel & R.H.Pratt Acta Cryst A46 170 1990'
H H 0.0000 0.0000 'XDISP Program in WinGX L.Kissel & R.H.Pratt Acta Cryst A46 170 1990'
N N 0.0076 0.0040 'XDISP Program in WinGX L.Kissel & R.H.Pratt Acta Cryst A46 170 1990'
O O 0.0132 0.0074 'XDISP Program in WinGX L.Kissel & R.H.Pratt Acta Cryst A46 170 1990'
Cl Cl 0.1697 0.1896 'XDISP Program in WinGX L.Kissel & R.H.Pratt Acta Cryst A46 170 1990'
Eu Eu -0.0721 4.2696 'XDISP Program in WinGX L.Kissel & R.H.Pratt Acta Cryst A46 170 1990'

loop_
_geom_angle_atom_site_label_1
_geom_angle_atom_site_label_2
_geom_angle_atom_site_label_3
_geom_angle
_geom_angle_site_symmetry_1
_geom_angle_site_symmetry_3
O1 Eu1 O1 76.36(12) . 2_655
O1 Eu1 O4 84.18(8) . 2_655
O1 Eu1 O4 145.46(8) 2_655 2_655
O1 Eu1 O4 145.46(8) . .
O1 Eu1 O4 84.18(8) 2_655 .
O4 Eu1 O4 125.29(12) 2_655 .
O1 Eu1 O3 82.57(8) . 2_655
O1 Eu1 O3 124.61(7) 2_655 2_655
O4 Eu1 O3 79.72(8) 2_655 2_655
O4 Eu1 O3 85.52(8) . 2_655
O1 Eu1 O3 124.62(7) . .
O1 Eu1 O3 82.57(8) 2_655 .
O4 Eu1 O3 85.53(8) 2_655 .
O4 Eu1 O3 79.72(8) . .
O3 Eu1 O3 147.59(10) 2_655 .
O1 Eu1 O5 141.82(6) . .
O1 Eu1 O5 141.82(6) 2_655 .
O4 Eu1 O5 62.65(6) 2_655 .
O4 Eu1 O5 62.65(6) . .
O3 Eu1 O5 73.79(5) 2_655 .
O3 Eu1 O5 73.80(5) . .
O1 Eu1 O2 62.61(7) . .
O1 Eu1 O2 73.90(8) 2_655 .
O4 Eu1 O2 71.83(8) 2_655 .
O4 Eu1 O2 137.97(7) . .
O3 Eu1 O2 136.40(7) 2_655 .
O3 Eu1 O2 62.46(6) . .
O5 Eu1 O2 117.97(5) . .
O1 Eu1 O2 73.90(8) . 2_655
O1 Eu1 O2 62.61(6) 2_655 2_655
O4 Eu1 O2 137.97(7) 2_655 2_655
O4 Eu1 O2 71.83(8) . 2_655
O3 Eu1 O2 62.46(6) 2_655 2_655
O3 Eu1 O2 136.40(7) . 2_655
O5 Eu1 O2 117.97(5) . 2_655
O2 Eu1 O2 124.06(10) . 2_655
C1 O1 Eu1 127.25(18) . .
O1 C1 N1 122.1(3) . .
O1 C1 C2 119.0(3) . .
N1 C1 C2 118.9(3) . .
O2 C2 C1 106.7(2) . .
O2 C2 H2A 110.4 . .
C1 C2 H2A 110.4 . .
O2 C2 H2B 110.4 . .
C1 C2 H2B 110.4 . .
H2A C2 H2B 108.6 . .
C2 O2 C3 113.4(2) . .
C2 O2 Eu1 123.47(15) . .
C3 O2 Eu1 123.05(16) . .
O2 C3 C4 106.4(2) . .
O2 C3 H3A 110.5 . .
C4 C3 H3A 110.5 . .
O2 C3 H3B 110.5 . .
C4 C3 H3B 110.5 . .
H3A C3 H3B 108.6 . .
O3 C4 N2 122.4(3) . .
O3 C4 C3 119.2(2) . .
N2 C4 C3 118.4(3) . .
C4 O3 Eu1 127.32(18) . .
C1 N1 C6 123.7(3) . .
C1 N1 C5 119.5(3) . .
C6 N1 C5 116.7(3) . .
N1 C5 H5A 109.5 . .
N1 C5 H5B 109.5 . .
H5A C5 H5B 109.5 . .
N1 C5 H5C 109.5 . .
H5A C5 H5C 109.5 . .
H5B C5 H5C 109.5 . .
N1 C6 H6A 109.5 . .
N1 C6 H6B 109.5 . .
H6A C6 H6B 109.5 . .
N1 C6 H6C 109.5 . .
H6A C6 H6C 109.5 . .
H6B C6 H6C 109.5 . .
C4 N2 C7 118.7(3) . .
C4 N2 C8 123.7(3) . .
C7 N2 C8 117.5(3) . .
N2 C7 H7A 109.5 . .
N2 C7 H7B 109.5 . .
H7A C7 H7B 109.5 . .
N2 C7 H7C 109.5 . .
H7A C7 H7C 109.5 . .
H7B C7 H7C 109.5 . .
N2 C8 H8A 109.5 . .
N2 C8 H8B 109.5 . .
H8A C8 H8B 109.5 . .
N2 C8 H8C 109.5 . .
H8A C8 H8C 109.5 . .
H8B C8 H8C 109.5 . .
C9 O4 Eu1 127.2(2) . .
O4 C9 N3 121.9(4) . .
O4 C9 C10 119.3(3) . .
N3 C9 C10 118.8(3) . .
O5 C10 C9 107.1(3) . .
O5 C10 H10A 110.3 . .
C9 C10 H10A 110.3 . .
O5 C10 H10B 110.3 . .
C9 C10 H10B 110.3 . .
H10A C10 H10B 108.5 . .
C10 O5 C10 112.6(4) 2_655 .
C10 O5 Eu1 123.71(18) 2_655 .
C10 O5 Eu1 123.71(18) . .
C9 N3 C12 122.2(4) . .
C9 N3 C11 119.8(4) . .
C12 N3 C11 117.6(4) . .
N3 C11 H11A 109.5 . .
N3 C11 H11B 109.5 . .
H11A C11 H11B 109.5 . .
N3 C11 H11C 109.5 . .
H11A C11 H11C 109.5 . .
H11B C11 H11C 109.5 . .
N3 C12 H12A 109.5 . .
N3 C12 H12B 109.5 . .
H12A C12 H12B 109.5 . .
N3 C12 H12C 109.5 . .
H12A C12 H12C 109.5 . .
H12B C12 H12C 109.5 . .
O13 Cl1 O12 108.7(6) . .
O13 Cl1 O14 111.2(5) . .
O12 Cl1 O14 106.6(4) . .
O13 Cl1 O11 109.8(4) . .
O12 Cl1 O11 108.1(4) . .
O14 Cl1 O11 112.3(4) . .
O23 Cl2 O23 171.4(18) . 2_655
O24' Cl2 O24' 131.4(17) . 2_655
O24' Cl2 O21' 114.3(8) . .
O24' Cl2 O21' 114.3(8) 2_655 .
O24' Cl2 O22' 113.4(9) . .
O24' Cl2 O22' 43.9(9) 2_655 .
O21' Cl2 O22' 113.2(6) . .
O24' Cl2 O22' 43.9(9) . 2_655
O24' Cl2 O22' 113.4(9) 2_655 2_655
O21' Cl2 O22' 113.2(6) . 2_655
O22' Cl2 O22' 133.6(12) . 2_655
O23 Cl2 O21 112.9(9) . .
O23 Cl2 O21 75.4(15) 2_655 .
O23 Cl2 O21 75.4(15) . 2_655
O23 Cl2 O21 112.9(9) 2_655 2_655
O21 Cl2 O21 46.3(15) . 2_655
O23 Cl2 O22 110.3(9) . .
O23 Cl2 O22 64.3(12) 2_655 .
O21 Cl2 O22 104.4(7) . .
O21 Cl2 O22 145.3(11) 2_655 .
O23 Cl2 O22 64.3(12) . 2_655
O23 Cl2 O22 110.3(9) 2_655 2_655
O21 Cl2 O22 145.3(11) . 2_655
O21 Cl2 O22 104.4(7) 2_655 2_655
O22 Cl2 O22 108.8(11) . 2_655
O23 Cl2 O24 64.7(10) . 2_655
O23 Cl2 O24 112.4(9) 2_655 2_655
O21 Cl2 O24 102.5(16) . 2_655
O21 Cl2 O24 110.2(9) 2_655 2_655
O22 Cl2 O24 50.7(12) . 2_655
O22 Cl2 O24 106.1(8) 2_655 2_655
O21 O21 Cl2 66.9(8) 2_655 .
O21 O21 O23 109.7(15) 2_655 2_655
Cl2 O21 O23 51.6(7) . 2_655
O23 O22 O24 117.7(9) 2_655 2_655
O23 O22 Cl2 56.7(6) 2_655 .
O24 O22 Cl2 63.9(7) 2_655 .
O22 O23 Cl2 59.0(7) 2_655 .
O22 O23 O24 98.2(14) 2_655 2_655
Cl2 O23 O24 58.2(6) . 2_655
O22 O23 O21 88.4(10) 2_655 2_655
Cl2 O23 O21 53.0(9) . 2_655
O24 O23 O21 91.9(11) 2_655 2_655
O22 O24 Cl2 65.4(8) 2_655 .
O22 O24 O23 116.5(14) 2_655 2_655
Cl2 O24 O23 57.1(6) . 2_655
O24' O22' Cl2 67.9(7) 2_655 .
O24' O22' O23' 124.4(12) 2_655 2_655
Cl2 O22' O23' 59.4(5) . 2_655
Cl2 O23' O24' 58.1(6) . 2_655
Cl2 O23' O22' 55.5(5) . 2_655
O24' O23' O22' 104.5(10) 2_655 2_655
O22' O24' Cl2 68.2(7) 2_655 .
O22' O24' O23' 129.3(12) 2_655 2_655
Cl2 O24' O23' 62.7(6) . 2_655

loop_
_geom_bond_atom_site_label_1
_geom_bond_atom_site_label_2
_geom_bond_distance
_geom_bond_site_symmetry_2
Eu1 O1 2.382(2) .
Eu1 O1 2.382(2) 2_655
Eu1 O4 2.383(2) 2_655
Eu1 O4 2.383(2) .
Eu1 O3 2.3952(19) 2_655
Eu1 O3 2.3953(19) .
Eu1 O5 2.487(3) .
Eu1 O2 2.5064(18) .
Eu1 O2 2.5064(18) 2_655
O1 C1 1.246(3) .
C1 N1 1.316(4) .
C1 C2 1.513(4) .
C2 O2 1.408(3) .
C2 H2A 0.9700 .
C2 H2B 0.9700 .
O2 C3 1.417(3) .
C3 C4 1.515(4) .
C3 H3A 0.9700 .
C3 H3B 0.9700 .
C4 O3 1.247(3) .
C4 N2 1.324(4) .
N1 C6 1.460(4) .
N1 C5 1.468(4) .
C5 H5A 0.9600 .
C5 H5B 0.9600 .
C5 H5C 0.9600 .
C6 H6A 0.9600 .
C6 H6B 0.9600 .
C6 H6C 0.9600 .
N2 C7 1.455(5) .
N2 C8 1.463(4) .
C7 H7A 0.9600 .
C7 H7B 0.9600 .
C7 H7C 0.9600 .
C8 H8A 0.9600 .
C8 H8B 0.9600 .
C8 H8C 0.9600 .
O4 C9 1.249(4) .
C9 N3 1.324(4) .
C9 C10 1.495(5) .
C10 O5 1.408(3) .
C10 H10A 0.9700 .
C10 H10B 0.9700 .
O5 C10 1.408(3) 2_655
N3 C12 1.459(6) .
N3 C11 1.464(6) .
C11 H11A 0.9600 .
C11 H11B 0.9600 .
C11 H11C 0.9600 .
C12 H12A 0.9600 .
C12 H12B 0.9600 .
C12 H12C 0.9600 .
Cl1 O13 1.320(6) .
Cl1 O12 1.351(5) .
Cl1 O14 1.360(5) .
Cl1 O11 1.400(4) .
Cl2 O23 1.404(8) .
Cl2 O23 1.404(8) 2_655
Cl2 O24' 1.404(8) .
Cl2 O24' 1.404(8) 2_655
Cl2 O21' 1.410(7) .
Cl2 O22' 1.407(7) .
Cl2 O22' 1.407(7) 2_655
Cl2 O21 1.431(7) .
Cl2 O21 1.431(7) 2_655
Cl2 O22 1.439(8) .
Cl2 O22 1.439(8) 2_655
Cl2 O24 1.421(8) 2_655
O21 O21 1.12(4) 2_655
O21 O23 1.73(3) 2_655
O22 O23 1.51(3) 2_655
O22 O24 1.23(3) 2_655
O23 O22 1.51(3) 2_655
O23 O24 1.51(2) 2_655
O23 O21 1.73(3) 2_655
O24 O22 1.23(3) 2_655
O24 O23 1.51(2) 2_655
O22' O24' 1.05(2) 2_655
O22' O23' 1.55(2) 2_655
O23' O24' 1.42(2) 2_655
O23' O22' 1.55(2) 2_655
O24' O22' 1.05(2) 2_655
O24' O23' 1.42(2) 2_655
